data_7036335
loop_
_publ_author_name
'Gryca, I.'
'Palion-Gazda, J'
'Machura, B.'
'Penkala, M.'
'Kruszy\'nski, R'
'Cano, J.'
'Lloret, F.'
'Julve, M.'

_publ_section_title
;
 Synthesis, crystal structure and magnetic properties of H2tppz[ReCl6] and
 [Cu(bpzm)2(\m-Cl)ReCl3(\m-ox)Cu(bpzm)2(\m-ox)ReCl3(\m-Cl)]n.
;
_journal_issue 39
_journal_name_full 'Dalton transactions (Cambridge, England : 2003)'
_journal_page_first 17118
_journal_page_last 17128
_journal_paper_doi 10.1039/c5dt02522b
_journal_volume 44
_journal_year 2015
_chemical_formula_moiety 'C24 H18 N6, Cl6 Re'
_chemical_formula_sum 'C24 H18 Cl6 N6 Re'
_chemical_formula_weight 789.34
_chemical_name_systematic
; 
 ? 
;
_space_group_IT_number 14
_symmetry_cell_setting monoclinic
_symmetry_space_group_name_Hall '-P 2ybc'
_symmetry_space_group_name_H-M 'P 1 21/c 1'
_atom_sites_solution_hydrogens geom
_atom_sites_solution_primary direct
_atom_sites_solution_secondary difmap
_audit_block_doi 10.5517/cc14nnr6
_audit_creation_method SHELXL-97
_audit_update_record
;
2015-04-30 deposited with the CCDC.
2015-08-27 downloaded from the CCDC.
;
_cell_angle_alpha 90.00
_cell_angle_beta 111.682(6)
_cell_angle_gamma 90.00
_cell_formula_units_Z 2
_cell_length_a 9.9017(5)
_cell_length_b 14.8558(5)
_cell_length_c 9.7532(4)
_cell_measurement_reflns_used 3188
_cell_measurement_temperature 293(2)
_cell_measurement_theta_max 28.6410
_cell_measurement_theta_min 3.7130
_cell_volume 1333.17(11)
_computing_cell_refinement 'CrysAlis RED v. 1.163 (UNIL IC & KUMA 2000)'
_computing_data_collection 'CrysAlis CCD v. 1.163 (UNIL IC & KUMA 2000)'
_computing_data_reduction 'CrysAlis RED v. 1.163 (UNIL IC & KUMA 2000)'
_computing_molecular_graphics
;XP in SHELXTL/PC (Sheldrick, 1990b)
 ORTEP-3 W v. 1.062 (Farrugia 1997)
;
_computing_publication_material
;SHELXL-97 (Sheldrick, 1997) and
 PLATON (Spek, 1990)
;
_computing_structure_refinement 'SHELXL-97 (Sheldrick, 1997)'
_computing_structure_solution 'SHELXS-97 (Sheldrick, 1990)'
_diffrn_ambient_temperature 293(2)
_diffrn_measured_fraction_theta_full 0.998
_diffrn_measured_fraction_theta_max 0.998
_diffrn_measurement_device_type 'Xcalibur, Atlas, Gemini ultra'
_diffrn_measurement_method '\w scans'
_diffrn_radiation_monochromator graphite
_diffrn_radiation_source 'fine-focus sealed tube'
_diffrn_radiation_type MoK\a
_diffrn_radiation_wavelength 0.71073
_diffrn_reflns_av_R_equivalents 0.0338
_diffrn_reflns_av_sigmaI/netI 0.0401
_diffrn_reflns_limit_h_max 11
_diffrn_reflns_limit_h_min -9
_diffrn_reflns_limit_k_max 17
_diffrn_reflns_limit_k_min -17
_diffrn_reflns_limit_l_max 11
_diffrn_reflns_limit_l_min -11
_diffrn_reflns_number 6356
_diffrn_reflns_theta_full 25.00
_diffrn_reflns_theta_max 25.05
_diffrn_reflns_theta_min 3.53
_exptl_absorpt_coefficient_mu 5.187
_exptl_absorpt_correction_T_max 1.00000
_exptl_absorpt_correction_T_min 0.48932
_exptl_absorpt_correction_type empirical
_exptl_absorpt_process_details 'CrysAlis RED, (2005)'
_exptl_crystal_colour brown
_exptl_crystal_density_diffrn 1.966
_exptl_crystal_density_method 'not measured'
_exptl_crystal_description prism
_exptl_crystal_F_000 762
_exptl_crystal_size_max 0.110
_exptl_crystal_size_mid 0.048
_exptl_crystal_size_min 0.027
_refine_diff_density_max 0.691
_refine_diff_density_min -0.528
_refine_diff_density_rms 0.090
_refine_ls_extinction_method none
_refine_ls_goodness_of_fit_ref 0.971
_refine_ls_hydrogen_treatment constr
_refine_ls_matrix_type full
_refine_ls_number_parameters 169
_refine_ls_number_reflns 2357
_refine_ls_number_restraints 0
_refine_ls_restrained_S_all 0.971
_refine_ls_R_factor_all 0.0363
_refine_ls_R_factor_gt 0.0232
_refine_ls_shift/su_max 0.000
_refine_ls_shift/su_mean 0.000
_refine_ls_structure_factor_coef Fsqd
_refine_ls_weighting_details 'calc w=1/[\s^2^(Fo^2^)+(0.0159P)^2^+0.0000P] where P=(Fo^2^+2Fc^2^)/3'
_refine_ls_weighting_scheme calc
_refine_ls_wR_factor_gt 0.0420
_refine_ls_wR_factor_ref 0.0446
_reflns_number_gt 1898
_reflns_number_total 2357
_reflns_threshold_expression >2sigma(I)
_cod_data_source_file c5dt02522b2.cif
_cod_data_source_block ren363
_cod_depositor_comments 'Adding full bibliography for 7036335--7036336.cif.'
_cod_original_cell_volume 1333.17(10)
_cod_original_sg_symbol_H-M P21/c
_cod_database_code 7036335

loop_
_symmetry_equiv_pos_as_xyz
'x, y, z'
'-x, y+1/2, -z+1/2'
'-x, -y, -z'
'x, -y-1/2, z-1/2'

loop_
_atom_site_label
_atom_site_type_symbol
_atom_site_fract_x
_atom_site_fract_y
_atom_site_fract_z
_atom_site_U_iso_or_equiv
_atom_site_adp_type
_atom_site_occupancy
_atom_site_symmetry_multiplicity
_atom_site_calc_flag
_atom_site_refinement_flags
Re1 Re 1.0000 0.5000 0.5000 0.02824(8) Uani 1 2 d S
Cl3 Cl 0.76123(10) 0.54419(6) 0.35173(10) 0.0427(2) Uani 1 1 d .
Cl2 Cl 0.99162(11) 0.60003(6) 0.68386(10) 0.0447(2) Uani 1 1 d .
Cl1 Cl 1.09476(11) 0.61650(6) 0.39950(10) 0.0456(3) Uani 1 1 d .
N1 N 0.4175(3) 0.54084(18) 0.3755(3) 0.0309(7) Uani 1 1 d .
C1 C 0.4159(4) 0.4517(2) 0.3790(4) 0.0308(8) Uani 1 1 d .
C2 C 0.5053(4) 0.4078(2) 0.5109(4) 0.0327(8) Uani 1 1 d .
N2 N 0.2856(3) 0.32580(18) 0.2184(3) 0.0393(8) Uani 1 1 d .
H2 H 0.3345 0.2912 0.2942 0.047 Uiso 1 1 d R
N3 N 0.4607(4) 0.24801(19) 0.4484(3) 0.0459(9) Uani 1 1 d .
C8 C 0.5331(4) 0.3101(2) 0.5485(4) 0.0325(9) Uani 1 1 d .
C9 C 0.6338(4) 0.2828(2) 0.6825(4) 0.0443(10) Uani 1 1 d .
H9 H 0.6835 0.3255 0.7527 0.053 Uiso 1 1 calc R
C12 C 0.4889(5) 0.1606(3) 0.4777(4) 0.0564(13) Uani 1 1 d .
H12 H 0.4382 0.1188 0.4064 0.068 Uiso 1 1 calc R
C3 C 0.3131(4) 0.4138(2) 0.2353(4) 0.0319(8) Uani 1 1 d .
C7 C 0.1917(4) 0.2896(2) 0.0961(4) 0.0477(11) Uani 1 1 d .
H7 H 0.1759 0.2278 0.0913 0.057 Uiso 1 1 calc R
C4 C 0.2413(4) 0.4690(2) 0.1169(4) 0.0426(10) Uani 1 1 d .
H4 H 0.2583 0.5307 0.1241 0.051 Uiso 1 1 calc R
C5 C 0.1448(5) 0.4328(3) -0.0116(4) 0.0519(11) Uani 1 1 d .
H5 H 0.0975 0.4702 -0.0915 0.062 Uiso 1 1 calc R
C10 C 0.6609(4) 0.1928(2) 0.7126(4) 0.0493(11) Uani 1 1 d .
H10 H 0.7276 0.1742 0.8034 0.059 Uiso 1 1 calc R
C11 C 0.5879(5) 0.1303(2) 0.6064(5) 0.0527(11) Uani 1 1 d .
H11 H 0.6062 0.0690 0.6228 0.063 Uiso 1 1 calc R
C6 C 0.1177(5) 0.3424(3) -0.0231(4) 0.0556(12) Uani 1 1 d .
H6 H 0.0512 0.3175 -0.1090 0.067 Uiso 1 1 calc R

loop_
_atom_site_aniso_label
_atom_site_aniso_U_11
_atom_site_aniso_U_22
_atom_site_aniso_U_33
_atom_site_aniso_U_23
_atom_site_aniso_U_13
_atom_site_aniso_U_12
Re1 0.02806(13) 0.02893(11) 0.02481(11) 0.00110(8) 0.00635(9) -0.00120(9)
Cl3 0.0341(5) 0.0424(5) 0.0413(5) -0.0002(4) 0.0021(5) 0.0017(4)
Cl2 0.0525(7) 0.0436(5) 0.0381(5) -0.0081(4) 0.0170(5) 0.0001(5)
Cl1 0.0475(7) 0.0461(6) 0.0408(5) 0.0092(4) 0.0134(5) -0.0096(4)
N1 0.0260(17) 0.0286(15) 0.0345(17) 0.0061(13) 0.0070(15) 0.0057(14)
C1 0.028(2) 0.031(2) 0.033(2) 0.0061(16) 0.0123(18) 0.0052(16)
C2 0.029(2) 0.0319(18) 0.037(2) 0.0038(17) 0.0114(18) 0.0034(17)
N2 0.043(2) 0.0321(17) 0.0338(17) 0.0069(13) 0.0043(16) 0.0041(15)
N3 0.052(2) 0.0291(17) 0.0449(19) 0.0069(14) 0.0041(17) 0.0023(15)
C8 0.027(2) 0.0283(19) 0.039(2) 0.0070(15) 0.0089(18) 0.0022(16)
C9 0.040(3) 0.036(2) 0.044(2) 0.0050(17) 0.000(2) -0.0003(18)
C12 0.069(3) 0.030(2) 0.056(3) 0.0006(18) 0.006(3) 0.000(2)
C3 0.033(2) 0.0290(19) 0.033(2) 0.0020(14) 0.0111(18) 0.0019(16)
C7 0.051(3) 0.037(2) 0.042(2) -0.0023(18) 0.001(2) -0.0018(19)
C4 0.052(3) 0.0333(19) 0.034(2) 0.0069(16) 0.006(2) 0.0040(19)
C5 0.059(3) 0.050(3) 0.036(2) 0.0116(18) 0.005(2) 0.011(2)
C10 0.047(3) 0.041(2) 0.049(3) 0.0167(19) 0.006(2) 0.008(2)
C11 0.056(3) 0.033(2) 0.058(3) 0.0141(19) 0.008(2) 0.009(2)
C6 0.059(3) 0.052(3) 0.039(2) -0.0021(19) -0.002(2) 0.005(2)

loop_
_atom_type_symbol
_atom_type_description
_atom_type_scat_dispersion_real
_atom_type_scat_dispersion_imag
_atom_type_scat_source
C C 0.0033 0.0016 'International Tables Vol C Tables 4.2.6.8 and 6.1.1.4'
H H 0.0000 0.0000 'International Tables Vol C Tables 4.2.6.8 and 6.1.1.4'
N N 0.0061 0.0033 'International Tables Vol C Tables 4.2.6.8 and 6.1.1.4'
Cl Cl 0.1484 0.1585 'International Tables Vol C Tables 4.2.6.8 and 6.1.1.4'
Re Re -1.0185 7.2310 'International Tables Vol C Tables 4.2.6.8 and 6.1.1.4'

loop_
_geom_angle_atom_site_label_1
_geom_angle_atom_site_label_2
_geom_angle_atom_site_label_3
_geom_angle
_geom_angle_site_symmetry_1
_geom_angle_site_symmetry_3
Cl1 Re1 Cl1 180.00(3) 3_766 .
Cl1 Re1 Cl2 90.88(3) 3_766 .
Cl1 Re1 Cl2 89.12(3) . .
Cl1 Re1 Cl2 89.12(4) 3_766 3_766
Cl1 Re1 Cl2 90.88(4) . 3_766
Cl2 Re1 Cl2 180.000(1) . 3_766
Cl1 Re1 Cl3 89.80(3) 3_766 .
Cl1 Re1 Cl3 90.20(3) . .
Cl2 Re1 Cl3 88.96(3) . .
Cl2 Re1 Cl3 91.04(3) 3_766 .
Cl1 Re1 Cl3 90.20(3) 3_766 3_766
Cl1 Re1 Cl3 89.80(3) . 3_766
Cl2 Re1 Cl3 91.04(3) . 3_766
Cl2 Re1 Cl3 88.96(3) 3_766 3_766
Cl3 Re1 Cl3 180.0 . 3_766
C1 N1 C2 124.1(3) . 3_666
N1 C1 C2 118.2(3) . .
N1 C1 C3 111.1(3) . .
C2 C1 C3 130.7(3) . .
N1 C2 C1 117.7(3) 3_666 .
N1 C2 C8 110.8(3) 3_666 .
C1 C2 C8 131.5(3) . .
C7 N2 C3 123.5(3) . .
C7 N2 H2 120.1 . .
C3 N2 H2 116.3 . .
C12 N3 C8 119.9(3) . .
N3 C8 C9 119.5(3) . .
N3 C8 C2 119.2(3) . .
C9 C8 C2 121.3(3) . .
C10 C9 C8 120.2(3) . .
C10 C9 H9 119.9 . .
C8 C9 H9 119.9 . .
N3 C12 C11 123.0(4) . .
N3 C12 H12 118.5 . .
C11 C12 H12 118.5 . .
N2 C3 C4 117.4(3) . .
N2 C3 C1 121.3(3) . .
C4 C3 C1 121.3(3) . .
N2 C7 C6 120.6(4) . .
N2 C7 H7 119.7 . .
C6 C7 H7 119.7 . .
C5 C4 C3 120.1(3) . .
C5 C4 H4 120.0 . .
C3 C4 H4 120.0 . .
C6 C5 C4 120.5(3) . .
C6 C5 H5 119.7 . .
C4 C5 H5 119.7 . .
C9 C10 C11 119.2(4) . .
C9 C10 H10 120.4 . .
C11 C10 H10 120.4 . .
C12 C11 C10 118.1(4) . .
C12 C11 H11 121.0 . .
C10 C11 H11 121.0 . .
C5 C6 C7 117.8(4) . .
C5 C6 H6 121.1 . .
C7 C6 H6 121.1 . .

loop_
_geom_bond_atom_site_label_1
_geom_bond_atom_site_label_2
_geom_bond_distance
_geom_bond_site_symmetry_2
Re1 Cl1 2.3487(9) 3_766
Re1 Cl1 2.3487(9) .
Re1 Cl2 2.3539(9) .
Re1 Cl2 2.3539(9) 3_766
Re1 Cl3 2.3634(9) .
Re1 Cl3 2.3634(9) 3_766
N1 C1 1.325(4) .
N1 C2 1.329(4) 3_666
C1 C2 1.422(4) .
C1 C3 1.505(4) .
C2 N1 1.329(4) 3_666
C2 C8 1.499(5) .
N2 C7 1.325(4) .
N2 C3 1.334(4) .
N2 H2 0.8843 .
N3 C12 1.336(4) .
N3 C8 1.341(5) .
C8 C9 1.379(5) .
C9 C10 1.375(5) .
C9 H9 0.9300 .
C12 C11 1.353(5) .
C12 H12 0.9300 .
C3 C4 1.380(5) .
C7 C6 1.369(5) .
C7 H7 0.9300 .
C4 C5 1.374(5) .
C4 H4 0.9300 .
C5 C6 1.367(5) .
C5 H5 0.9300 .
C10 C11 1.380(5) .
C10 H10 0.9300 .
C11 H11 0.9300 .
C6 H6 0.9300 .

loop_
_geom_hbond_atom_site_label_D
_geom_hbond_atom_site_label_H
_geom_hbond_atom_site_label_A
_geom_hbond_distance_DH
_geom_hbond_distance_HA
_geom_hbond_distance_DA
_geom_hbond_angle_DHA
_geom_hbond_site_symmetry_A
N2 H2 N3 0.88 1.69 2.550(4) 164.4 .
C4 H4 N1 0.93 2.38 2.701(5) 99.9 .
C5 H5 Cl2 0.93 2.81 3.736(4) 171.4 1_454
C7 H7 Cl3 0.93 2.81 3.687(4) 158.3 2_645
C9 H9 N1 0.93 2.36 2.689(4) 100.2 3_666
C11 H11 Cl3 0.93 2.76 3.515(4) 138.5 4_566
C12 H12 Cl3 0.93 2.79 3.684(4) 161.2 2_645
